data_7117640
loop_
_publ_author_name
'Saet Byeol Kim'
'Dong Woo Lee'
'Suk-Kyu Chang'
'Kang Min Ok'

_publ_section_title
;
 Pb3[C6(CH3)3(CO2)3H6]2[DMF]3: first layered Pb-Kemp's triacid complex
;
_journal_name_full Chem.Commun.
_journal_page_first 13166
_journal_paper_doi 10.1039/C5cc05360A
_journal_volume 51
_journal_year 2015
_chemical_formula_moiety 'C11  H17  N  O5  Pb'
_chemical_formula_sum 'C11 H17 N O5 Pb'
_chemical_formula_weight 450.46
_space_group_IT_number 148
_symmetry_cell_setting trigonal
_symmetry_space_group_name_Hall '-R 3'
_symmetry_space_group_name_H-M 'R -3 :H'
_atom_sites_solution_hydrogens geom
_atom_sites_solution_primary direct
_atom_sites_solution_secondary difmap
_audit_update_record
;
2015-06-29 deposited with the CCDC.
2015-07-15 downloaded from the CCDC.
;
_cell_angle_alpha 90
_cell_angle_beta 90
_cell_angle_gamma 120
_cell_formula_units_Z 18
_cell_length_a 14.4445(6)
_cell_length_b 14.4445(6)
_cell_length_c 34.0453(10)
_cell_measurement_temperature 173.0(2)
_cell_volume 6151.7(4)
_computing_structure_refinement 'SHELXL-97 (Sheldrick, 1997)'
_diffrn_ambient_temperature 173.0(2)
_diffrn_measured_fraction_theta_full 1
_diffrn_measured_fraction_theta_max 0.996
_diffrn_measurement_device_type 'Bruker SMART BREEZE'
_diffrn_measurement_method CCD
_diffrn_radiation_monochromator graphite
_diffrn_radiation_type MoK\a
_diffrn_radiation_wavelength 0.71073
_diffrn_reflns_av_R_equivalents 0.1255
_diffrn_reflns_Laue_measured_fraction_full 1
_diffrn_reflns_Laue_measured_fraction_max 0.996
_diffrn_reflns_limit_h_max 19
_diffrn_reflns_limit_h_min -18
_diffrn_reflns_limit_k_max 19
_diffrn_reflns_limit_k_min -19
_diffrn_reflns_limit_l_max 45
_diffrn_reflns_limit_l_min -43
_diffrn_reflns_number 23965
_diffrn_reflns_point_group_measured_fraction_full 1
_diffrn_reflns_point_group_measured_fraction_max 0.996
_diffrn_reflns_theta_full 25.242
_diffrn_reflns_theta_max 28.35
_diffrn_reflns_theta_min 1.734
_exptl_absorpt_coefficient_mu 12.353
_exptl_absorpt_correction_T_max 0.84
_exptl_absorpt_correction_T_min 0.67
_exptl_absorpt_correction_type empirical
_exptl_absorpt_process_details
; 

 SADABS(Blessing, 1995) 

;
_exptl_crystal_colour Colorless
_exptl_crystal_density_diffrn 2.189
_exptl_crystal_density_method 'not measured'
_exptl_crystal_description Block
_exptl_crystal_F_000 3816
_exptl_crystal_size_max 0.075
_exptl_crystal_size_mid 0.027
_exptl_crystal_size_min 0.014
_refine_diff_density_max 2.013
_refine_diff_density_min -1.604
_refine_diff_density_rms 0.253
_refine_ls_extinction_expression Fc^*^=kFc[1+0.001xFc^2^\l^3^/sin(2\q)]^-1/4^
_refine_ls_extinction_method SHELXL
_refine_ls_goodness_of_fit_ref 0.771
_refine_ls_matrix_type full
_refine_ls_number_constraints 0
_refine_ls_number_parameters 168
_refine_ls_number_reflns 3412
_refine_ls_number_restraints 0
_refine_ls_restrained_S_all 0.771
_refine_ls_R_factor_all 0.1398
_refine_ls_R_factor_gt 0.0465
_refine_ls_shift/su_max 0.001
_refine_ls_shift/su_mean 0
_refine_ls_structure_factor_coef Fsqd
_refine_ls_weighting_details 'w=1/[\s^2^(Fo^2^)+(0.0001P)^2^] where P=(Fo^2^+2Fc^2^)/3'
_refine_ls_weighting_scheme calc
_refine_ls_wR_factor_gt 0.0625
_refine_ls_wR_factor_ref 0.0778
_reflns_number_gt 1560
_reflns_number_total 3412
_reflns_threshold_expression 'I > 2\s(I)'
_cod_data_source_file c5cc05360a2.cif
_cod_data_source_block Pb3(Kemp)2(DMF)3
_cod_original_cell_volume 6151.7(6)
_cod_original_sg_symbol_H-M 'R -3'
_cod_original_formula_sum 'C11  H17  N  O5  Pb'
_cod_database_code 7117640

loop_
_symmetry_equiv_pos_as_xyz
'x, y, z'
'-y, x-y, z'
'-x+y, -x, z'
'x+2/3, y+1/3, z+1/3'
'-y+2/3, x-y+1/3, z+1/3'
'-x+y+2/3, -x+1/3, z+1/3'
'x+1/3, y+2/3, z+2/3'
'-y+1/3, x-y+2/3, z+2/3'
'-x+y+1/3, -x+2/3, z+2/3'
'-x, -y, -z'
'y, -x+y, -z'
'x-y, x, -z'
'-x+2/3, -y+1/3, -z+1/3'
'y+2/3, -x+y+1/3, -z+1/3'
'x-y+2/3, x+1/3, -z+1/3'
'-x+1/3, -y+2/3, -z+2/3'
'y+1/3, -x+y+2/3, -z+2/3'
'x-y+1/3, x+2/3, -z+2/3'

loop_
_atom_site_label
_atom_site_type_symbol
_atom_site_fract_x
_atom_site_fract_y
_atom_site_fract_z
_atom_site_U_iso_or_equiv
_atom_site_adp_type
_atom_site_occupancy
_atom_site_calc_flag
_atom_site_disorder_assembly
_atom_site_disorder_group
Pb1 Pb 0.07562(3) 0.40049(3) 0.15531(2) 0.02740(13) Uani 1 d . .
O1 O 0.1179(6) 0.2560(5) 0.1740(2) 0.037(2) Uani 1 d . .
O2 O -0.0152(7) 0.2517(6) 0.2063(2) 0.054(2) Uani 1 d . .
O3 O 0.0993(5) 0.5324(5) 0.2169(2) 0.0279(18) Uani 1 d . .
O4 O 0.1614(6) 0.5996(6) 0.1280(2) 0.041(2) Uani 1 d . .
C1 C 0.0475(8) 0.2156(8) 0.2002(3) 0.026(3) Uani 1 d . .
C2 C 0.0287(8) 0.1156(8) 0.2238(3) 0.023(2) Uani 1 d . .
C3 C -0.0864(8) 0.0253(7) 0.2123(3) 0.028(3) Uani 1 d . .
H3A H -0.1376 0.0416 0.2242 0.033 Uiso 1 calc . .
H3B H -0.0941 0.0272 0.184 0.033 Uiso 1 calc . .
C4 C 0.0386(9) 0.1491(8) 0.2653(3) 0.041(3) Uani 1 d . .
H4A H -0.0157 0.1669 0.2713 0.061 Uiso 1 calc . .
H4B H 0.0299 0.0917 0.282 0.061 Uiso 1 calc . .
H4C H 0.1078 0.2105 0.2696 0.061 Uiso 1 calc . .
C5 C 0.1842(9) 0.5330(7) 0.2273(3) 0.028(3) Uani 1 d . .
C6 C 0.2236(8) 0.5665(8) 0.2690(3) 0.025(3) Uani 1 d . .
C7 C 0.1297(8) 0.4803(8) 0.2944(3) 0.039(3) Uani 1 d . .
H7A H 0.1472 0.4946 0.3217 0.059 Uiso 1 calc . .
H7B H 0.0657 0.4826 0.289 0.059 Uiso 1 calc . .
H7C H 0.1186 0.4107 0.288 0.059 Uiso 1 calc . .
C8 C 0.2359(8) 0.6762(8) 0.2799(3) 0.030(3) Uani 1 d . .
H8A H 0.1787 0.6817 0.2671 0.036 Uiso 1 calc . .
H8B H 0.2256 0.6772 0.308 0.036 Uiso 1 calc . .
C11 C -0.0774(11) 0.1707(13) 0.1030(5) 0.059(4) Uani 1 d . .
N1 N -0.1228(8) 0.0971(8) 0.0749(3) 0.043(3) Uani 1 d . .
C9 C -0.1262(11) 0.1245(10) 0.0351(4) 0.075(5) Uani 1 d . .
H9A H -0.162 0.0606 0.0196 0.113 Uiso 1 calc . .
H9B H -0.1642 0.1631 0.0333 0.113 Uiso 1 calc . .
H9C H -0.0546 0.1685 0.0255 0.113 Uiso 1 calc . .
C10 C -0.1829(10) -0.0138(10) 0.0863(5) 0.077(5) Uani 1 d . .
H10A H -0.2108 -0.0575 0.0632 0.115 Uiso 1 calc . .
H10B H -0.137 -0.033 0.1001 0.115 Uiso 1 calc . .
H10C H -0.2409 -0.0247 0.1031 0.115 Uiso 1 calc . .
H11 H -0.076(11) 0.162(11) 0.137(5) 0.11(6) Uiso 1 d . .
O5 O -0.0267(7) 0.2694(8) 0.0958(3) 0.071(3) Uani 1 d . .

loop_
_atom_site_aniso_label
_atom_site_aniso_U_11
_atom_site_aniso_U_22
_atom_site_aniso_U_33
_atom_site_aniso_U_23
_atom_site_aniso_U_13
_atom_site_aniso_U_12
Pb1 0.0233(3) 0.0214(3) 0.0382(2) -0.0014(2) -0.0014(2) 0.0116(2)
O1 0.030(5) 0.027(4) 0.047(6) 0.004(4) 0.011(4) 0.010(4)
O2 0.057(6) 0.040(5) 0.085(7) 0.030(5) 0.036(6) 0.040(5)
O3 0.021(4) 0.033(4) 0.031(5) 0.002(4) 0.002(4) 0.014(4)
O4 0.053(5) 0.033(5) 0.043(6) 0.010(4) 0.013(4) 0.027(4)
C1 0.019(6) 0.031(7) 0.029(8) 0.003(6) -0.004(5) 0.012(5)
C2 0.026(6) 0.021(6) 0.023(7) 0.003(5) 0.000(5) 0.012(5)
C3 0.021(6) 0.020(6) 0.040(8) -0.001(5) 0.002(5) 0.008(5)
C4 0.046(8) 0.036(7) 0.038(9) 0.005(6) 0.002(7) 0.019(6)
C5 0.028(7) 0.011(6) 0.034(8) 0.005(5) 0.002(6) 0.002(5)
C6 0.027(6) 0.021(6) 0.021(7) 0.006(5) 0.012(5) 0.006(5)
C7 0.039(7) 0.029(7) 0.045(9) 0.001(6) 0.004(6) 0.014(6)
C8 0.023(6) 0.027(6) 0.033(8) -0.003(5) 0.004(5) 0.006(5)
C11 0.047(9) 0.069(12) 0.056(13) -0.017(9) -0.012(8) 0.025(9)
N1 0.048(7) 0.047(7) 0.033(8) 0.002(6) 0.000(6) 0.024(6)
C9 0.088(12) 0.046(9) 0.073(13) 0.012(8) 0.004(9) 0.019(8)
C10 0.056(9) 0.043(9) 0.119(16) 0.019(9) -0.006(9) 0.016(8)
O5 0.063(7) 0.040(6) 0.095(9) -0.022(6) -0.016(6) 0.014(5)

loop_
_atom_type_symbol
_atom_type_description
_atom_type_scat_dispersion_real
_atom_type_scat_dispersion_imag
_atom_type_scat_source
C C 0.0033 0.0016 'International Tables Vol C Tables 4.2.6.8 and 6.1.1.4'
H H 0 0 'International Tables Vol C Tables 4.2.6.8 and 6.1.1.4'
N N 0.0061 0.0033 'International Tables Vol C Tables 4.2.6.8 and 6.1.1.4'
O O 0.0106 0.006 'International Tables Vol C Tables 4.2.6.8 and 6.1.1.4'
Pb Pb -3.3944 10.1111 'International Tables Vol C Tables 4.2.6.8 and 6.1.1.4'

loop_
_geom_angle_atom_site_label_1
_geom_angle_atom_site_label_2
_geom_angle_atom_site_label_3
_geom_angle
_geom_angle_site_symmetry_1
_geom_angle_site_symmetry_3
O3 Pb1 O1 73.1(2) 15 .
O3 Pb1 O2 124.0(2) 15 .
O1 Pb1 O2 50.9(2) . .
O3 Pb1 O4 77.8(2) 15 15
O1 Pb1 O4 76.9(2) . 15
O2 Pb1 O4 86.5(3) . 15
O3 Pb1 O5 81.8(3) 15 .
O1 Pb1 O5 83.2(3) . .
O2 Pb1 O5 92.8(3) . .
O4 Pb1 O5 154.8(2) 15 .
O3 Pb1 O4 73.9(2) 15 .
O1 Pb1 O4 143.5(2) . .
O2 Pb1 O4 155.6(3) . .
O4 Pb1 O4 81.2(4) 15 .
O5 Pb1 O4 107.2(3) . .
O3 Pb1 O3 119.8(3) 15 .
O1 Pb1 O3 112.6(2) . .
O2 Pb1 O3 84.2(2) . .
O4 Pb1 O3 49.4(2) 15 .
O5 Pb1 O3 155.6(2) . .
O4 Pb1 O3 71.8(2) . .
C1 O1 Pb1 95.0(6) . .
C1 O2 Pb1 93.6(6) . .
C5 O3 Pb1 132.7(6) . 14_455
C5 O3 Pb1 90.1(6) . .
Pb1 O3 Pb1 95.6(2) 14_455 .
C5 O4 Pb1 97.7(6) 14_455 14_455
C5 O4 Pb1 164.4(8) 14_455 .
Pb1 O4 Pb1 95.0(2) 14_455 .
O1 C1 O2 120.3(10) . .
O1 C1 C2 121.5(9) . .
O2 C1 C2 118.0(9) . .
C4 C2 C3 112.4(9) . 3
C4 C2 C1 104.2(8) . .
C3 C2 C1 109.4(9) 3 .
C4 C2 C3 113.6(9) . .
C3 C2 C3 111.3(10) 3 .
C1 C2 C3 105.3(8) . .
C2 C3 C2 116.1(10) 2 .
O3 C5 O4 121.6(11) . 15
O3 C5 C6 118.1(10) . .
O4 C5 C6 119.8(10) 15 .
C5 C6 C8 114.7(9) . 2_665
C5 C6 C8 112.4(9) . .
C8 C6 C8 112.1(10) 2_665 .
C5 C6 C7 103.0(8) . .
C8 C6 C7 106.6(8) 2_665 .
C8 C6 C7 107.1(8) . .
C6 C8 C6 116.8(10) 3_565 .
O5 C11 N1 122.6(16) . .
C11 N1 C9 122.3(13) . .
C11 N1 C10 118.5(13) . .
C9 N1 C10 118.7(11) . .
C11 O5 Pb1 117.4(10) . .

loop_
_geom_bond_atom_site_label_1
_geom_bond_atom_site_label_2
_geom_bond_distance
_geom_bond_site_symmetry_2
Pb1 O3 2.473(7) 15
Pb1 O1 2.532(7) .
Pb1 O2 2.556(7) .
Pb1 O4 2.573(7) 15
Pb1 O5 2.659(9) .
Pb1 O4 2.666(7) .
Pb1 O3 2.738(7) .
O1 C1 1.256(12) .
O2 C1 1.266(12) .
O3 C5 1.272(11) .
O3 Pb1 2.473(7) 14_455
O4 C5 1.277(12) 14_455
O4 Pb1 2.573(7) 14_455
C1 C2 1.553(14) .
C2 C4 1.479(14) .
C2 C3 1.509(13) 3
C2 C3 1.566(13) .
C3 C2 1.509(13) 2
C5 O4 1.276(12) 15
C5 C6 1.516(15) .
C6 C8 1.544(13) 2_665
C6 C8 1.548(13) .
C6 C7 1.564(13) .
C8 C6 1.544(13) 3_565
C11 O5 1.260(16) .
C11 N1 1.332(16) .
N1 C9 1.419(15) .
N1 C10 1.442(14) .
